data_4328460
loop_
_publ_author_name
'Kathryn George'
'Marek Jura'
'William Levason'
'Mark E. Light'
'Luke P. Ollivere'
'Gillian Reid'

_publ_contact_author_address
;   School of Chemistry
    University of Southampton
    Southampton SO17 1BJ, UK
;
_publ_contact_author_email gr@soton.ac.uk
_publ_contact_author_fax '023 8059 3781'
_publ_contact_author_name 'Professor Gillian Reid'
_publ_contact_author_phone '023 8059 3609'
_publ_section_title
;
 Unexpected Reactivity and Coordination in Gallium(III) and Indium(III)
 Chloride Complexes With Geometrically Constrained Thio- and Selenoether
 Ligands
;
_journal_name_full 'Inorganic Chemistry'
_journal_page_first 2231
_journal_page_last 2240
_journal_paper_doi 10.1021/ic202670v
_journal_volume 51
_journal_year 2012
_chemical_formula_moiety 'C12 H24 Cl2 In Se4 1+, Cl4 In 1-'
_chemical_formula_sum 'C12 H24 Cl6 In2 Se4'
_chemical_formula_weight 926.49
_chemical_name_systematic
; 
 dichloro(1,5,9,13-tetraselenacyclohexadecane)indium tetrachloroindate(III)
;
_space_group_IT_number 11
_space_group_name_Hall '-P 2yb'
_symmetry_cell_setting monoclinic
_symmetry_space_group_name_Hall '-P 2yb'
_symmetry_space_group_name_H-M 'P 1 21/m 1'
_atom_sites_solution_hydrogens geom
_atom_sites_solution_primary direct
_atom_sites_solution_secondary difmap
_audit_author_name 'Webster, M.'
_audit_creation_date 2011-05-10
_audit_creation_method 'SHELXL-97 + hand edit'
_cell_angle_alpha 90.00
_cell_angle_beta 100.735(10)
_cell_angle_gamma 90.00
_cell_formula_units_Z 2
_cell_length_a 6.9436(15)
_cell_length_b 22.508(5)
_cell_length_c 8.4877(15)
_cell_measurement_reflns_used 11515
_cell_measurement_temperature 120(2)
_cell_measurement_theta_max 27.48
_cell_measurement_theta_min 2.91
_cell_volume 1303.3(5)
_computing_cell_refinement 'DENZO (Otwinowski & Minor, 1997)'
_computing_data_collection 'COLLECT (Hooft, R.W.W., 1998)'
_computing_data_reduction 'DENZO (Otwinowski & Minor, 1997)'
_computing_structure_refinement 'SHELXL-97 (Sheldrick, 1997)'
_computing_structure_solution 'SHELXS-97 (Sheldrick, 1997)'
_diffrn_ambient_temperature 120(2)
_diffrn_measured_fraction_theta_full 0.979
_diffrn_measured_fraction_theta_max 0.979
_diffrn_measurement_device_type 'Bruker-Nonius APEX II CCD camera on \k-goniostat'
_diffrn_measurement_method '\f & \w scans'
_diffrn_radiation_monochromator '10cm confocal mirrors'
_diffrn_radiation_source 'Bruker-Nonius FR591 rotating anode'
_diffrn_radiation_type MoK\a
_diffrn_radiation_wavelength 0.71073
_diffrn_reflns_av_R_equivalents 0.0820
_diffrn_reflns_av_sigmaI/netI 0.0716
_diffrn_reflns_limit_h_max 9
_diffrn_reflns_limit_h_min -9
_diffrn_reflns_limit_k_max 29
_diffrn_reflns_limit_k_min -29
_diffrn_reflns_limit_l_max 11
_diffrn_reflns_limit_l_min -10
_diffrn_reflns_number 14834
_diffrn_reflns_theta_full 27.73
_diffrn_reflns_theta_max 27.73
_diffrn_reflns_theta_min 2.99
_diffrn_standards_number 0
_exptl_absorpt_coefficient_mu 7.967
_exptl_absorpt_correction_T_max 1.0000
_exptl_absorpt_correction_T_min 0.6511
_exptl_absorpt_correction_type multi-scan
_exptl_absorpt_process_details 'G.M. Sheldrick, (2007). SADABS. Version 2007/2. Bruker AXS Inc.'
_exptl_crystal_colour colourless
_exptl_crystal_density_diffrn 2.361
_exptl_crystal_description fragment
_exptl_crystal_F_000 864
_exptl_crystal_size_max 0.02
_exptl_crystal_size_mid 0.02
_exptl_crystal_size_min 0.01
_refine_diff_density_max 0.796
_refine_diff_density_min -1.209
_refine_diff_density_rms 0.193
_refine_ls_extinction_method none
_refine_ls_goodness_of_fit_ref 1.159
_refine_ls_hydrogen_treatment constr
_refine_ls_matrix_type full
_refine_ls_number_parameters 115
_refine_ls_number_reflns 3064
_refine_ls_number_restraints 0
_refine_ls_restrained_S_all 1.159
_refine_ls_R_factor_all 0.1182
_refine_ls_R_factor_gt 0.0652
_refine_ls_shift/su_max 0.000
_refine_ls_shift/su_mean 0.000
_refine_ls_structure_factor_coef Fsqd
_refine_ls_weighting_details 'w=1/[\s^2^(Fo^2^)+(0.0000P)^2^+10.1822P] where P=(Fo^2^+2Fc^2^)/3'
_refine_ls_weighting_scheme calc
_refine_ls_wR_factor_gt 0.1015
_refine_ls_wR_factor_ref 0.1202
_reflns_number_gt 2017
_reflns_number_total 3064
_reflns_threshold_expression I>2\s(I)
_cod_data_source_file ic202670v_si_001_4.cif
_cod_data_source_block 11kg05a
_cod_original_cell_volume 1303.3(4)
_cod_original_sg_symbol_H-M 'P 21/m'
_cod_database_code 4328460

loop_
_symmetry_equiv_pos_as_xyz
'x, y, z'
'-x, y+1/2, -z'
'-x, -y, -z'
'x, -y-1/2, z'

loop_
_atom_site_label
_atom_site_type_symbol
_atom_site_fract_x
_atom_site_fract_y
_atom_site_fract_z
_atom_site_U_iso_or_equiv
_atom_site_adp_type
_atom_site_occupancy
_atom_site_symmetry_multiplicity
_atom_site_calc_flag
_atom_site_refinement_flags
In1 In 0.0000 0.5000 1.0000 0.0358(2) Uani 1 2 d S
In2 In 0.51889(16) 0.7500 0.49628(12) 0.0503(3) Uani 1 2 d S
Se1 Se 0.29785(14) 0.45157(5) 0.87565(11) 0.0438(3) Uani 1 1 d .
Se2 Se 0.13990(16) 0.61003(5) 0.94145(12) 0.0499(3) Uani 1 1 d .
Cl1 Cl 0.2227(3) 0.50177(12) 1.2641(3) 0.0479(6) Uani 1 1 d .
Cl2 Cl 0.4468(7) 0.7500 0.7560(5) 0.0799(14) Uani 1 2 d S
Cl3 Cl 0.3937(5) 0.66445(16) 0.3570(4) 0.0876(10) Uani 1 1 d .
Cl4 Cl 0.8619(6) 0.7500 0.5191(6) 0.0753(12) Uani 1 2 d S
C1 C 0.2636(14) 0.4937(5) 0.6695(10) 0.049(2) Uani 1 1 d .
H1A H 0.3506 0.4752 0.6034 0.059 Uiso 1 1 calc R
H1B H 0.1269 0.4880 0.6128 0.059 Uiso 1 1 calc R
C2 C 0.3058(14) 0.5592(5) 0.6808(11) 0.051(3) Uani 1 1 d .
H2A H 0.3444 0.5716 0.5792 0.062 Uiso 1 1 calc R
H2B H 0.4213 0.5652 0.7672 0.062 Uiso 1 1 calc R
C3 C 0.1453(16) 0.6012(5) 0.7123(11) 0.055(3) Uani 1 1 d .
H3A H 0.0167 0.5860 0.6566 0.066 Uiso 1 1 calc R
H3B H 0.1657 0.6407 0.6668 0.066 Uiso 1 1 calc R
C4 C -0.1123(16) 0.6503(5) 0.9194(13) 0.059(3) Uani 1 1 d .
H4A H -0.1094 0.6865 0.8538 0.071 Uiso 1 1 calc R
H4B H -0.2158 0.6239 0.8615 0.071 Uiso 1 1 calc R
C5 C -0.1648(18) 0.6676(5) 1.0792(16) 0.072(3) Uani 1 1 d .
H5A H -0.0798 0.7013 1.1231 0.086 Uiso 1 1 calc R
H5B H -0.3015 0.6823 1.0583 0.086 Uiso 1 1 calc R
C6 C 0.1484(16) 0.3792(5) 0.7933(13) 0.059(3) Uani 1 1 d .
H6A H 0.0087 0.3896 0.7564 0.071 Uiso 1 1 calc R
H6B H 0.1996 0.3634 0.7003 0.071 Uiso 1 1 calc R

loop_
_atom_site_aniso_label
_atom_site_aniso_U_11
_atom_site_aniso_U_22
_atom_site_aniso_U_33
_atom_site_aniso_U_23
_atom_site_aniso_U_13
_atom_site_aniso_U_12
In1 0.0402(5) 0.0349(5) 0.0317(4) 0.0001(4) 0.0053(4) 0.0013(4)
In2 0.0557(6) 0.0459(6) 0.0486(5) 0.000 0.0077(5) 0.000
Se1 0.0427(5) 0.0508(6) 0.0381(5) 0.0006(5) 0.0079(4) 0.0070(5)
Se2 0.0594(6) 0.0394(6) 0.0512(6) 0.0020(5) 0.0108(5) -0.0057(5)
Cl1 0.0422(12) 0.0629(16) 0.0364(10) -0.0011(12) 0.0012(9) -0.0007(12)
Cl2 0.090(3) 0.104(4) 0.048(2) 0.000 0.018(2) 0.000
Cl3 0.104(3) 0.073(2) 0.087(2) -0.0286(19) 0.0206(19) -0.033(2)
Cl4 0.056(2) 0.081(3) 0.088(3) 0.000 0.011(2) 0.000
C1 0.049(6) 0.063(7) 0.037(5) 0.006(5) 0.012(4) -0.004(5)
C2 0.043(6) 0.073(8) 0.042(5) 0.009(5) 0.015(4) -0.005(5)
C3 0.073(7) 0.061(7) 0.035(5) 0.015(5) 0.020(5) 0.001(6)
C4 0.071(7) 0.035(6) 0.072(7) 0.020(5) 0.018(6) 0.012(5)
C5 0.068(8) 0.043(7) 0.108(10) -0.007(7) 0.024(7) 0.006(6)
C6 0.066(7) 0.050(7) 0.062(7) -0.011(6) 0.013(6) 0.009(6)

loop_
_atom_type_symbol
_atom_type_description
_atom_type_scat_dispersion_real
_atom_type_scat_dispersion_imag
_atom_type_scat_source
C C 0.0033 0.0016 'International Tables Vol C Tables 4.2.6.8 and 6.1.1.4'
H H 0.0000 0.0000 'International Tables Vol C Tables 4.2.6.8 and 6.1.1.4'
Cl Cl 0.1484 0.1585 'International Tables Vol C Tables 4.2.6.8 and 6.1.1.4'
Se Se -0.0929 2.2259 'International Tables Vol C Tables 4.2.6.8 and 6.1.1.4'
In In -0.7276 1.3100 'International Tables Vol C Tables 4.2.6.8 and 6.1.1.4'

loop_
_geom_angle_atom_site_label_1
_geom_angle_atom_site_label_2
_geom_angle_atom_site_label_3
_geom_angle
_geom_angle_site_symmetry_1
_geom_angle_site_symmetry_3
Cl1 In1 Cl1 180.000(1) . 3_567
Cl1 In1 Se1 91.96(6) . 3_567
Cl1 In1 Se1 88.04(6) 3_567 3_567
Cl1 In1 Se1 88.04(6) . .
Cl1 In1 Se1 91.96(6) 3_567 .
Se1 In1 Se1 180.0 3_567 .
Cl1 In1 Se2 88.10(6) . .
Cl1 In1 Se2 91.90(6) 3_567 .
Se1 In1 Se2 91.66(3) 3_567 .
Se1 In1 Se2 88.34(3) . .
Cl1 In1 Se2 91.90(6) . 3_567
Cl1 In1 Se2 88.10(6) 3_567 3_567
Se1 In1 Se2 88.34(3) 3_567 3_567
Se1 In1 Se2 91.66(3) . 3_567
Se2 In1 Se2 180.0 . 3_567
Cl3 In2 Cl3 110.7(2) . 4_575
Cl3 In2 Cl2 110.48(11) . .
Cl3 In2 Cl2 110.48(11) 4_575 .
Cl3 In2 Cl4 108.46(12) . .
Cl3 In2 Cl4 108.46(12) 4_575 .
Cl2 In2 Cl4 108.17(17) . .
C1 Se1 C6 96.5(4) . .
C1 Se1 In1 100.2(3) . .
C6 Se1 In1 94.6(3) . .
C4 Se2 C3 97.7(5) . .
C4 Se2 In1 95.4(3) . .
C3 Se2 In1 99.3(3) . .
C2 C1 Se1 115.3(7) . .
C2 C1 H1A 108.5 . .
Se1 C1 H1A 108.5 . .
C2 C1 H1B 108.5 . .
Se1 C1 H1B 108.5 . .
H1A C1 H1B 107.5 . .
C1 C2 C3 118.7(8) . .
C1 C2 H2A 107.6 . .
C3 C2 H2A 107.6 . .
C1 C2 H2B 107.6 . .
C3 C2 H2B 107.6 . .
H2A C2 H2B 107.1 . .
C2 C3 Se2 112.8(6) . .
C2 C3 H3A 109.0 . .
Se2 C3 H3A 109.0 . .
C2 C3 H3B 109.0 . .
Se2 C3 H3B 109.0 . .
H3A C3 H3B 107.8 . .
C5 C4 Se2 113.2(8) . .
C5 C4 H4A 108.9 . .
Se2 C4 H4A 108.9 . .
C5 C4 H4B 108.9 . .
Se2 C4 H4B 108.9 . .
H4A C4 H4B 107.8 . .
C6 C5 C4 117.8(9) 3_567 .
C6 C5 H5A 107.9 3_567 .
C4 C5 H5A 107.9 . .
C6 C5 H5B 107.9 3_567 .
C4 C5 H5B 107.9 . .
H5A C5 H5B 107.2 . .
C5 C6 Se1 110.9(8) 3_567 .
C5 C6 H6A 109.5 3_567 .
Se1 C6 H6A 109.5 . .
C5 C6 H6B 109.5 3_567 .
Se1 C6 H6B 109.5 . .
H6A C6 H6B 108.0 . .

loop_
_geom_bond_atom_site_label_1
_geom_bond_atom_site_label_2
_geom_bond_distance
_geom_bond_site_symmetry_2
In1 Cl1 2.475(2) .
In1 Cl1 2.475(2) 3_567
In1 Se1 2.7189(10) 3_567
In1 Se1 2.7189(10) .
In1 Se2 2.7394(11) .
In1 Se2 2.7394(11) 3_567
In2 Cl3 2.341(3) .
In2 Cl3 2.341(3) 4_575
In2 Cl2 2.350(4) .
In2 Cl4 2.353(4) .
Se1 C1 1.965(9) .
Se1 C6 1.988(11) .
Se2 C4 1.950(10) .
Se2 C3 1.962(9) .
C1 C2 1.502(14) .
C1 H1A 0.9900 .
C1 H1B 0.9900 .
C2 C3 1.523(14) .
C2 H2A 0.9900 .
C2 H2B 0.9900 .
C3 H3A 0.9900 .
C3 H3B 0.9900 .
C4 C5 1.520(16) .
C4 H4A 0.9900 .
C4 H4B 0.9900 .
C5 C6 1.499(15) 3_567
C5 H5A 0.9900 .
C5 H5B 0.9900 .
C6 C5 1.499(15) 3_567
C6 H6A 0.9900 .
C6 H6B 0.9900 .

loop_
_geom_torsion_atom_site_label_1
_geom_torsion_atom_site_label_2
_geom_torsion_atom_site_label_3
_geom_torsion_atom_site_label_4
_geom_torsion
_geom_torsion_site_symmetry_4
C6 Se1 C1 C2 163.4(7) .
In1 Se1 C1 C2 67.5(7) .
Se1 C1 C2 C3 -83.4(10) .
C1 C2 C3 Se2 85.6(10) .
C4 Se2 C3 C2 -167.9(8) .
In1 Se2 C3 C2 -71.0(7) .
C3 Se2 C4 C5 -177.4(8) .
In1 Se2 C4 C5 82.5(8) .
Se2 C4 C5 C6 -49.8(13) 3_567
C1 Se1 C6 C5 173.2(8) 3_567
In1 Se1 C6 C5 -85.9(8) 3_567
